data_2213682
loop_
_publ_author_name
'Pereira Silva, P. S.'
'Ramos Silva, M.'
'Paix\~ao, J. A.'
'Matos Beja, A.'

_publ_section_title
;
 Guanidinium benzoate
;
_journal_coeditor_code BT2327
_journal_issue 6
_journal_name_full 'Acta Crystallographica Section E'
_journal_page_first o2783
_journal_page_last o2783
_journal_paper_doi 10.1107/S1600536807015802
_journal_volume 63
_journal_year 2007
_chemical_formula_iupac 'C H6 N3 + , C7 H5 O2 -'
_chemical_formula_moiety 'C H6 N3 + , C7 H5 O2 -'
_chemical_formula_sum 'C8 H11 N3 O2'
_chemical_formula_weight 181.20
_chemical_name_systematic
;
Guanidinium benzoate
;
_space_group_IT_number 62
_symmetry_cell_setting orthorhombic
_symmetry_space_group_name_Hall '-P 2ac 2n'
_symmetry_space_group_name_H-M 'P n m a'
_atom_sites_solution_hydrogens geom
_atom_sites_solution_primary direct
_atom_sites_solution_secondary difmap
_cell_angle_alpha 90.00
_cell_angle_beta 90.00
_cell_angle_gamma 90.00
_cell_formula_units_Z 4
_cell_length_a 15.7347(8)
_cell_length_b 8.1216(4)
_cell_length_c 7.8885(4)
_cell_measurement_reflns_used 6505
_cell_measurement_temperature 293(2)
_cell_measurement_theta_max 23.6181
_cell_measurement_theta_min 2.8885
_cell_volume 1008.08(9)
_computing_cell_refinement APEX2
_computing_data_collection 'APEX2 (Bruker, 2005)'
_computing_data_reduction APEX2
_computing_molecular_graphics 'PLATON (Spek, 2003)'
_computing_publication_material SHELXL97
_computing_structure_refinement 'SHELXL97 (Sheldrick, 1997)'
_computing_structure_solution 'SHELXS97 (Sheldrick, 1997)'
_diffrn_ambient_temperature 293(2)
_diffrn_measured_fraction_theta_full 1.000
_diffrn_measured_fraction_theta_max 1.000
_diffrn_measurement_device_type 'Bruker APEX2 CCD area-detector'
_diffrn_measurement_method '\f and \w'
_diffrn_radiation_monochromator graphite
_diffrn_radiation_source 'fine-focus sealed tube'
_diffrn_radiation_type MoK\a
_diffrn_radiation_wavelength 0.71073
_diffrn_reflns_av_R_equivalents 0.0352
_diffrn_reflns_av_sigmaI/netI 0.0114
_diffrn_reflns_limit_h_max 18
_diffrn_reflns_limit_h_min -18
_diffrn_reflns_limit_k_max 9
_diffrn_reflns_limit_k_min -9
_diffrn_reflns_limit_l_max 9
_diffrn_reflns_limit_l_min -9
_diffrn_reflns_number 27265
_diffrn_reflns_theta_full 25.06
_diffrn_reflns_theta_max 25.06
_diffrn_reflns_theta_min 2.59
_diffrn_standards_interval_count 0
_diffrn_standards_interval_time 0
_diffrn_standards_number 0
_exptl_absorpt_coefficient_mu 0.088
_exptl_absorpt_correction_T_max 0.994
_exptl_absorpt_correction_T_min 0.927
_exptl_absorpt_correction_type multi-scan
_exptl_absorpt_process_details '(SADABS; Sheldrick, 2003)'
_exptl_crystal_colour colourless
_exptl_crystal_density_diffrn 1.194
_exptl_crystal_density_method 'not measured'
_exptl_crystal_description block
_exptl_crystal_F_000 384
_exptl_crystal_size_max 0.25
_exptl_crystal_size_mid 0.13
_exptl_crystal_size_min 0.07
_refine_diff_density_max 0.087
_refine_diff_density_min -0.159
_refine_ls_extinction_method none
_refine_ls_goodness_of_fit_ref 1.041
_refine_ls_hydrogen_treatment mixed
_refine_ls_matrix_type full
_refine_ls_number_parameters 76
_refine_ls_number_reflns 960
_refine_ls_number_restraints 0
_refine_ls_restrained_S_all 1.041
_refine_ls_R_factor_all 0.0508
_refine_ls_R_factor_gt 0.0354
_refine_ls_shift/su_max 0.000
_refine_ls_shift/su_mean 0.000
_refine_ls_structure_factor_coef Fsqd
_refine_ls_weighting_details 'calc w = 1/[\s^2^(Fo^2^)+(0.0512P)^2^+0.1512P] where P=(Fo^2^+2Fc^2^)/3'
_refine_ls_weighting_scheme calc
_refine_ls_wR_factor_gt 0.0914
_refine_ls_wR_factor_ref 0.1014
_reflns_number_gt 735
_reflns_number_total 960
_reflns_threshold_expression I>2\s(I)
_cod_data_source_file bt2327.cif
_cod_data_source_block I
_cod_database_code 2213682
_cod_database_fobs_code 2213682

loop_
_symmetry_equiv_pos_as_xyz
'x, y, z'
'-x+1/2, -y, z+1/2'
'x+1/2, -y+1/2, -z+1/2'
'-x, y+1/2, -z'
'-x, -y, -z'
'x-1/2, y, -z-1/2'
'-x-1/2, y-1/2, z-1/2'
'x, -y-1/2, z'

loop_
_atom_site_type_symbol
_atom_site_label
_atom_site_fract_x
_atom_site_fract_y
_atom_site_fract_z
_atom_site_U_iso_or_equiv
_atom_site_adp_type
_atom_site_calc_flag
_atom_site_refinement_flags
_atom_site_occupancy
O O1 0.14899(6) 0.11435(12) 0.01484(12) 0.0621(4) Uani d . 1
C C1 0.21113(11) 0.7500 0.1719(2) 0.0487(5) Uani d S 1
C C2 0.11899(11) 0.2500 0.0607(2) 0.0466(5) Uani d S 1
C C3 0.04384(11) 0.2500 0.1780(2) 0.0509(5) Uani d S 1
C C4 0.00836(10) 0.1032(2) 0.2325(2) 0.0684(5) Uani d . 1
H H4 0.0313 0.0038 0.1962 0.082 Uiso calc R 1
C C5 -0.06091(10) 0.1034(3) 0.3405(2) 0.0913(6) Uani d . 1
H H5 -0.0842 0.0044 0.3773 0.110 Uiso calc R 1
C C6 -0.09507(17) 0.2500 0.3930(3) 0.0990(10) Uani d S 1
H H6 -0.1419 0.2500 0.4650 0.119 Uiso calc SR 1
N N1 0.23780(9) 0.60957(15) 0.23598(18) 0.0634(4) Uani d . 1
H H1A 0.2775(10) 0.6096(19) 0.323(2) 0.076 Uiso d . 1
H H1B 0.2182(9) 0.521(2) 0.191(2) 0.076 Uiso d . 1
N N2 0.15725(12) 0.7500 0.0424(2) 0.0648(5) Uani d S 1
H H2 0.1368(10) 0.848(2) 0.0030(19) 0.078 Uiso d . 1

loop_
_atom_site_aniso_label
_atom_site_aniso_U_11
_atom_site_aniso_U_22
_atom_site_aniso_U_33
_atom_site_aniso_U_12
_atom_site_aniso_U_13
_atom_site_aniso_U_23
O1 0.0749(7) 0.0404(6) 0.0709(7) 0.0054(4) 0.0148(5) 0.0038(5)
C1 0.0506(10) 0.0433(10) 0.0520(11) 0.000 -0.0003(9) 0.000
C2 0.0538(10) 0.0399(11) 0.0462(10) 0.000 -0.0039(8) 0.000
C3 0.0517(11) 0.0592(12) 0.0418(10) 0.000 -0.0069(8) 0.000
C4 0.0633(9) 0.0781(11) 0.0638(9) -0.0054(7) 0.0006(7) 0.0148(8)
C5 0.0696(11) 0.1285(17) 0.0757(12) -0.0177(11) 0.0059(9) 0.0298(12)
C6 0.0653(16) 0.170(3) 0.0618(16) 0.000 0.0113(12) 0.000
N1 0.0737(9) 0.0417(7) 0.0748(9) 0.0040(6) -0.0205(7) -0.0017(6)
N2 0.0758(12) 0.0506(11) 0.0680(11) 0.000 -0.0234(10) 0.000

loop_
_atom_type_symbol
_atom_type_description
_atom_type_scat_dispersion_real
_atom_type_scat_dispersion_imag
_atom_type_scat_source
C C 0.0033 0.0016 'International Tables Vol C Tables 4.2.6.8 and 6.1.1.4'
H H 0.0000 0.0000 'International Tables Vol C Tables 4.2.6.8 and 6.1.1.4'
N N 0.0061 0.0033 'International Tables Vol C Tables 4.2.6.8 and 6.1.1.4'
O O 0.0106 0.0060 'International Tables Vol C Tables 4.2.6.8 and 6.1.1.4'

loop_
_geom_angle_atom_site_label_1
_geom_angle_atom_site_label_2
_geom_angle_atom_site_label_3
_geom_angle_site_symmetry_1
_geom_angle_site_symmetry_3
_geom_angle
_geom_angle_publ_flag
N1 C1 N1 8_575 . 120.12(18) ?
N1 C1 N2 8_575 . 119.94(9) ?
N1 C1 N2 . . 119.94(9) ?
O1 C2 O1 8_565 . 123.29(17) yes
O1 C2 C3 8_565 . 118.35(9) ?
O1 C2 C3 . . 118.35(9) ?
C4 C3 C4 . 8_565 118.83(19) ?
C4 C3 C2 . . 120.58(10) ?
C4 C3 C2 8_565 . 120.59(10) ?
C5 C4 C3 . . 120.54(17) ?
C5 C4 H4 . . 119.7 ?
C3 C4 H4 . . 119.7 ?
C6 C5 C4 . . 119.7(2) ?
C6 C5 H5 . . 120.1 ?
C4 C5 H5 . . 120.1 ?
C5 C6 C5 8_565 . 120.6(2) ?
C5 C6 H6 8_565 . 119.7 ?
C5 C6 H6 . . 119.7 ?
C1 N1 H1A . . 119.9(10) ?
C1 N1 H1B . . 117.1(11) ?
H1A N1 H1B . . 123.0(15) ?
C1 N2 H2 . . 119.1(10) ?

loop_
_geom_bond_atom_site_label_1
_geom_bond_atom_site_label_2
_geom_bond_site_symmetry_2
_geom_bond_distance
_geom_bond_publ_flag
O1 C2 . 1.2519(13) yes
C1 N1 8_575 1.3162(15) ?
C1 N1 . 1.3162(15) yes
C1 N2 . 1.328(3) yes
C2 O1 8_565 1.2519(13) ?
C2 C3 . 1.502(3) ?
C3 C4 . 1.3846(17) ?
C3 C4 8_565 1.3846(17) ?
C4 C5 . 1.383(2) ?
C4 H4 . 0.9300 ?
C5 C6 . 1.371(2) ?
C5 H5 . 0.9300 ?
C6 C5 8_565 1.371(2) ?
C6 H6 . 0.9300 ?
N1 H1A . 0.931(18) ?
N1 H1B . 0.860(17) ?
N2 H2 . 0.915(18) ?

loop_
_geom_hbond_atom_site_label_D
_geom_hbond_atom_site_label_H
_geom_hbond_atom_site_label_A
_geom_hbond_site_symmetry_A
_geom_hbond_distance_DH
_geom_hbond_distance_HA
_geom_hbond_distance_DA
_geom_hbond_angle_DHA
N1 H1A O1 7_666 0.931(18) 1.902(19) 2.8309(17) 175.1(14)
N2 H2 O1 1_565 0.915(18) 2.171(19) 2.9700(10) 145.4(14)
N1 H1B O1 8_565 0.860(17) 2.081(17) 2.8816(17) 154.7(15)
